data_2215622
loop_
_publ_author_name
'Nobuhiro Takeda'
'Toru Isobe'
'Takahiro Sasamori'
'Norihiro Tokitoh'

_publ_section_title
;
 [1,2-Bis(phenylseleno)benzene]dichloridopalladium(II)
;
_journal_coeditor_code OM2151
_journal_issue 10
_journal_name_full 'Acta Crystallographica Section E'
_journal_page_first m2546
_journal_page_last m2546
_journal_paper_doi 10.1107/S1600536807044510
_journal_volume 63
_journal_year 2007
_chemical_formula_iupac '[Pd Cl2 (C18 H14 Se2)]'
_chemical_formula_moiety 'C18 H14 Cl2 Pd Se2'
_chemical_formula_sum 'C18 H14 Cl2 Pd Se2'
_chemical_formula_weight 565.51
_chemical_name_systematic
;
[1,2-Bis(phenylseleno)benzene]dichloridopalladium(II)
;
_space_group_IT_number 2
_symmetry_cell_setting triclinic
_symmetry_space_group_name_Hall '-P 1'
_symmetry_space_group_name_H-M 'P -1'
_atom_sites_solution_hydrogens geom
_atom_sites_solution_primary direct
_atom_sites_solution_secondary difmap
_cell_angle_alpha 64.1072(13)
_cell_angle_beta 78.4779(12)
_cell_angle_gamma 74.2744(17)
_cell_formula_units_Z 2
_cell_length_a 8.7008(3)
_cell_length_b 10.4873(2)
_cell_length_c 10.9779(3)
_cell_measurement_reflns_used 2442
_cell_measurement_temperature 103(2)
_cell_measurement_theta_max 25.50
_cell_measurement_theta_min 3.05
_cell_volume 863.58(4)
_computing_cell_refinement
;
CrystalClear (Rigaku, 2005)
;
_computing_data_collection
;
CrystalClear (Rigaku, 2005)
;
_computing_data_reduction
;
CrystalClear (Rigaku, 2005)
;
_computing_molecular_graphics 'ORTEPIII (Burnett & Johnson, 1996)'
_computing_publication_material 'SHELXL97 (Sheldrick, 1997)'
_computing_structure_refinement 'SHELXL97 (Sheldrick, 1997)'
_computing_structure_solution 'SHELXS97 (Sheldrick, 1997)'
_diffrn_ambient_temperature 103(2)
_diffrn_detector_area_resol_mean 28.5714
_diffrn_measured_fraction_theta_full 0.972
_diffrn_measured_fraction_theta_max 0.972
_diffrn_measurement_device_type 'Rigaku VariMax Saturn'
_diffrn_measurement_method \w
_diffrn_radiation_monochromator Confocal
_diffrn_radiation_source 'rotating-anode X-ray tube'
_diffrn_radiation_type MoK\a
_diffrn_radiation_wavelength 0.71069
_diffrn_reflns_av_R_equivalents 0.0151
_diffrn_reflns_av_sigmaI/netI 0.0234
_diffrn_reflns_limit_h_max 10
_diffrn_reflns_limit_h_min -10
_diffrn_reflns_limit_k_max 12
_diffrn_reflns_limit_k_min -12
_diffrn_reflns_limit_l_max 13
_diffrn_reflns_limit_l_min -13
_diffrn_reflns_number 7378
_diffrn_reflns_theta_full 25.50
_diffrn_reflns_theta_max 25.50
_diffrn_reflns_theta_min 3.05
_exptl_absorpt_coefficient_mu 5.593
_exptl_absorpt_correction_T_max 0.8964
_exptl_absorpt_correction_T_min 0.6632
_exptl_absorpt_correction_type multi-scan
_exptl_absorpt_process_details '(REQAB; Jacobson; 1998)'
_exptl_crystal_colour orange
_exptl_crystal_density_diffrn 2.175
_exptl_crystal_density_method 'not measured'
_exptl_crystal_description Prism
_exptl_crystal_F_000 540
_exptl_crystal_size_max 0.08
_exptl_crystal_size_mid 0.08
_exptl_crystal_size_min 0.02
_refine_diff_density_max 0.627
_refine_diff_density_min -0.308
_refine_ls_extinction_coef none
_refine_ls_extinction_method none
_refine_ls_goodness_of_fit_ref 1.048
_refine_ls_hydrogen_treatment refall
_refine_ls_matrix_type full
_refine_ls_number_parameters 264
_refine_ls_number_reflns 3122
_refine_ls_number_restraints 0
_refine_ls_restrained_S_all 1.048
_refine_ls_R_factor_all 0.0147
_refine_ls_R_factor_gt 0.0142
_refine_ls_shift/su_max 0.002
_refine_ls_shift/su_mean 0.000
_refine_ls_structure_factor_coef Fsqd
_refine_ls_weighting_details 'calc w=1/[\s^2^(Fo^2^)+(0.0102P)^2^+0.5410P] where P=(Fo^2^+2Fc^2^)/3'
_refine_ls_weighting_scheme calc
_refine_ls_wR_factor_gt 0.0365
_refine_ls_wR_factor_ref 0.0368
_reflns_number_gt 3057
_reflns_number_total 3122
_reflns_threshold_expression I>2\s(I)
_cod_data_source_file om2151.cif
_cod_data_source_block I
_cod_database_code 2215622
_cod_database_fobs_code 2215622

loop_
_symmetry_equiv_pos_as_xyz
'x, y, z'
'-x, -y, -z'

loop_
_atom_site_type_symbol
_atom_site_label
_atom_site_fract_x
_atom_site_fract_y
_atom_site_fract_z
_atom_site_U_iso_or_equiv
_atom_site_adp_type
_atom_site_calc_flag
_atom_site_occupancy
Pd Pd1 0.646899(14) 0.363137(13) 0.003739(12) 0.01048(5) Uani d 1
Cl Cl1 0.78072(5) 0.46915(5) -0.21221(4) 0.01566(9) Uani d 1
Cl Cl2 0.47187(5) 0.28911(5) -0.07496(4) 0.01613(9) Uani d 1
Se Se1 0.832610(19) 0.422118(17) 0.093337(16) 0.01072(5) Uani d 1
Se Se2 0.527966(19) 0.244530(17) 0.227340(16) 0.01141(5) Uani d 1
C C1 0.99842(19) 0.24472(18) 0.13286(17) 0.0128(3) Uani d 1
C C2 1.0948(2) 0.20103(19) 0.23691(18) 0.0153(3) Uani d 1
H H1 1.088(2) 0.254(2) 0.287(2) 0.011(5) Uiso d 1
C C3 1.2088(2) 0.0720(2) 0.26636(18) 0.0169(4) Uani d 1
H H2 1.275(3) 0.042(2) 0.335(2) 0.021(5) Uiso d 1
C C4 1.2279(2) -0.0099(2) 0.19135(18) 0.0167(4) Uani d 1
H H3 1.302(2) -0.097(2) 0.211(2) 0.017(5) Uiso d 1
C C5 1.1351(2) 0.03816(19) 0.08486(18) 0.0169(4) Uani d 1
H H4 1.152(3) -0.019(2) 0.033(2) 0.022(5) Uiso d 1
C C6 1.0194(2) 0.16632(19) 0.05435(17) 0.0155(3) Uani d 1
H H5 0.961(2) 0.197(2) -0.016(2) 0.017(5) Uiso d 1
C C7 0.7402(2) 0.38254(18) 0.27874(16) 0.0125(3) Uani d 1
C C8 0.8009(2) 0.42967(19) 0.35619(18) 0.0151(3) Uani d 1
H H6 0.888(3) 0.480(2) 0.319(2) 0.020(5) Uiso d 1
C C9 0.7332(2) 0.40479(19) 0.48820(18) 0.0172(4) Uani d 1
H H7 0.774(3) 0.434(2) 0.538(2) 0.023(6) Uiso d 1
C C10 0.6045(2) 0.33526(19) 0.54185(18) 0.0170(4) Uani d 1
H H8 0.557(2) 0.326(2) 0.624(2) 0.017(5) Uiso d 1
C C11 0.5435(2) 0.28864(19) 0.46451(18) 0.0161(4) Uani d 1
H H9 0.453(3) 0.240(2) 0.502(2) 0.024(6) Uiso d 1
C C12 0.6132(2) 0.31227(18) 0.33235(17) 0.0129(3) Uani d 1
C C13 0.6685(2) 0.05285(18) 0.27761(17) 0.0131(3) Uani d 1
C C14 0.7849(2) 0.00403(19) 0.36772(17) 0.0146(3) Uani d 1
H H10 0.799(2) 0.064(2) 0.4087(19) 0.010(4) Uiso d 1
C C15 0.8820(2) -0.1332(2) 0.39744(18) 0.0171(4) Uani d 1
H H11 0.960(3) -0.165(2) 0.458(2) 0.018(5) Uiso d 1
C C16 0.8626(2) -0.2206(2) 0.33869(18) 0.0168(4) Uani d 1
H H12 0.928(2) -0.315(2) 0.358(2) 0.020(5) Uiso d 1
C C17 0.7451(2) -0.17168(19) 0.25014(18) 0.0154(3) Uani d 1
H H13 0.732(2) -0.224(2) 0.207(2) 0.015(5) Uiso d 1
C C18 0.6474(2) -0.03441(19) 0.21878(17) 0.0143(3) Uani d 1
H H14 0.574(2) -0.002(2) 0.157(2) 0.018(5) Uiso d 1

loop_
_atom_site_aniso_label
_atom_site_aniso_U_11
_atom_site_aniso_U_22
_atom_site_aniso_U_33
_atom_site_aniso_U_12
_atom_site_aniso_U_13
_atom_site_aniso_U_23
Pd1 0.01126(8) 0.01039(8) 0.00946(8) -0.00007(5) -0.00263(5) -0.00429(6)
Cl1 0.0179(2) 0.0164(2) 0.01045(19) -0.00168(16) -0.00059(15) -0.00487(16)
Cl2 0.0167(2) 0.0168(2) 0.0175(2) -0.00128(17) -0.00698(16) -0.00834(17)
Se1 0.01120(9) 0.01027(9) 0.01034(9) -0.00178(7) -0.00084(6) -0.00420(7)
Se2 0.01043(9) 0.01092(9) 0.01232(9) -0.00123(7) -0.00143(6) -0.00464(7)
C1 0.0103(8) 0.0113(8) 0.0143(8) -0.0022(6) 0.0020(6) -0.0041(7)
C2 0.0151(8) 0.0174(9) 0.0158(8) -0.0049(7) -0.0004(7) -0.0085(7)
C3 0.0132(8) 0.0180(9) 0.0168(9) -0.0025(7) -0.0040(7) -0.0041(7)
C4 0.0117(8) 0.0136(9) 0.0204(9) 0.0000(7) 0.0003(7) -0.0052(7)
C5 0.0180(9) 0.0150(9) 0.0175(9) -0.0024(7) 0.0009(7) -0.0080(7)
C6 0.0153(8) 0.0172(9) 0.0124(8) -0.0026(7) -0.0020(7) -0.0049(7)
C7 0.0135(8) 0.0112(8) 0.0099(8) 0.0031(6) -0.0021(6) -0.0045(7)
C8 0.0140(8) 0.0119(8) 0.0190(9) 0.0024(7) -0.0049(7) -0.0076(7)
C9 0.0187(9) 0.0159(9) 0.0180(9) 0.0059(7) -0.0080(7) -0.0106(8)
C10 0.0205(9) 0.0138(9) 0.0108(8) 0.0069(7) -0.0020(7) -0.0055(7)
C11 0.0159(9) 0.0120(9) 0.0159(8) 0.0016(7) -0.0006(7) -0.0045(7)
C12 0.0162(8) 0.0097(8) 0.0124(8) 0.0021(7) -0.0042(7) -0.0057(7)
C13 0.0122(8) 0.0117(8) 0.0128(8) -0.0026(7) 0.0019(6) -0.0039(7)
C14 0.0161(8) 0.0136(9) 0.0143(8) -0.0035(7) -0.0002(7) -0.0060(7)
C15 0.0166(9) 0.0172(9) 0.0157(8) -0.0027(7) -0.0047(7) -0.0040(7)
C16 0.0163(9) 0.0114(9) 0.0188(9) -0.0006(7) 0.0002(7) -0.0048(7)
C17 0.0169(8) 0.0144(9) 0.0168(8) -0.0052(7) 0.0021(7) -0.0085(7)
C18 0.0129(8) 0.0173(9) 0.0127(8) -0.0049(7) -0.0004(7) -0.0055(7)

loop_
_atom_type_symbol
_atom_type_description
_atom_type_scat_dispersion_real
_atom_type_scat_dispersion_imag
_atom_type_scat_source
C C 0.0033 0.0016 'International Tables Vol C Tables 4.2.6.8 and 6.1.1.4'
H H 0.0000 0.0000 'International Tables Vol C Tables 4.2.6.8 and 6.1.1.4'
Cl Cl 0.1484 0.1585 'International Tables Vol C Tables 4.2.6.8 and 6.1.1.4'
Se Se -0.0929 2.2259 'International Tables Vol C Tables 4.2.6.8 and 6.1.1.4'
Pd Pd -0.9988 1.0072 'International Tables Vol C Tables 4.2.6.8 and 6.1.1.4'

loop_
_geom_angle_atom_site_label_1
_geom_angle_atom_site_label_2
_geom_angle_atom_site_label_3
_geom_angle
_geom_angle_publ_flag
Cl2 Pd1 Cl1 94.066(15) yes
Cl2 Pd1 Se2 87.714(12) yes
Cl1 Pd1 Se2 176.116(12) yes
Cl2 Pd1 Se1 176.146(12) yes
Cl1 Pd1 Se1 87.742(11) yes
Se2 Pd1 Se1 90.279(7) yes
C7 Se1 C1 97.24(7) yes
C7 Se1 Pd1 102.52(5) yes
C1 Se1 Pd1 99.60(5) yes
C12 Se2 C13 98.11(7) yes
C12 Se2 Pd1 102.46(5) yes
C13 Se2 Pd1 99.58(5) yes
C6 C1 C2 121.35(16) ?
C6 C1 Se1 119.04(13) ?
C2 C1 Se1 119.59(13) ?
C1 C2 C3 118.74(16) ?
C1 C2 H1 123.1(12) ?
C3 C2 H1 118.2(12) ?
C4 C3 C2 120.52(16) ?
C4 C3 H2 119.8(13) ?
C2 C3 H2 119.6(13) ?
C5 C4 C3 119.89(17) ?
C5 C4 H3 119.0(12) ?
C3 C4 H3 121.1(12) ?
C4 C5 C6 120.53(16) ?
C4 C5 H4 118.4(13) ?
C6 C5 H4 121.1(13) ?
C1 C6 C5 118.88(16) ?
C1 C6 H5 121.8(13) ?
C5 C6 H5 119.3(13) ?
C12 C7 C8 120.39(15) ?
C12 C7 Se1 120.80(12) ?
C8 C7 Se1 118.78(13) ?
C9 C8 C7 119.29(17) ?
C9 C8 H6 120.0(13) ?
C7 C8 H6 120.7(13) ?
C8 C9 C10 120.37(16) ?
C8 C9 H7 118.7(14) ?
C10 C9 H7 121.0(14) ?
C11 C10 C9 120.38(17) ?
C11 C10 H8 119.7(13) ?
C9 C10 H8 119.8(13) ?
C10 C11 C12 119.08(17) ?
C10 C11 H9 120.4(13) ?
C12 C11 H9 120.5(13) ?
C7 C12 C11 120.48(15) ?
C7 C12 Se2 121.14(12) ?
C11 C12 Se2 118.38(13) ?
C14 C13 C18 120.97(16) ?
C14 C13 Se2 122.29(13) ?
C18 C13 Se2 116.74(12) ?
C15 C14 C13 119.05(16) ?
C15 C14 H10 120.2(11) ?
C13 C14 H10 120.8(11) ?
C16 C15 C14 120.42(16) ?
C16 C15 H11 121.0(13) ?
C14 C15 H11 118.5(12) ?
C15 C16 C17 120.13(17) ?
C15 C16 H12 121.4(12) ?
C17 C16 H12 118.5(12) ?
C16 C17 C18 120.24(16) ?
C16 C17 H13 122.3(13) ?
C18 C17 H13 117.4(13) ?
C17 C18 C13 119.20(16) ?
C17 C18 H14 119.2(13) ?
C13 C18 H14 121.5(13) ?

loop_
_geom_bond_atom_site_label_1
_geom_bond_atom_site_label_2
_geom_bond_distance
_geom_bond_publ_flag
Pd1 Cl2 2.3282(4) yes
Pd1 Cl1 2.3471(4) yes
Pd1 Se2 2.3790(2) yes
Pd1 Se1 2.38098(19) yes
Se1 C7 1.9367(16) yes
Se1 C1 1.9547(17) yes
Se2 C12 1.9301(16) yes
Se2 C13 1.9515(17) yes
C1 C6 1.388(2) ?
C1 C2 1.391(2) ?
C2 C3 1.392(3) ?
C2 H1 0.92(2) ?
C3 C4 1.389(3) ?
C3 H2 0.93(2) ?
C4 C5 1.384(3) ?
C4 H3 0.92(2) ?
C5 C6 1.393(2) ?
C5 H4 0.96(2) ?
C6 H5 0.90(2) ?
C7 C12 1.383(2) ?
C7 C8 1.391(2) ?
C8 C9 1.388(3) ?
C8 H6 0.96(2) ?
C9 C10 1.392(3) ?
C9 H7 0.89(2) ?
C10 C11 1.388(3) ?
C10 H8 0.89(2) ?
C11 C12 1.396(2) ?
C11 H9 0.97(2) ?
C13 C14 1.394(2) ?
C13 C18 1.394(2) ?
C14 C15 1.391(3) ?
C14 H10 0.96(2) ?
C15 C16 1.389(3) ?
C15 H11 0.94(2) ?
C16 C17 1.389(3) ?
C16 H12 0.95(2) ?
C17 C18 1.391(3) ?
C17 H13 0.91(2) ?
C18 H14 0.91(2) ?

loop_
_geom_torsion_atom_site_label_1
_geom_torsion_atom_site_label_2
_geom_torsion_atom_site_label_3
_geom_torsion_atom_site_label_4
_geom_torsion
Cl1 Pd1 Se1 C7 169.73(5)
Se2 Pd1 Se1 C7 -13.61(5)
Cl1 Pd1 Se1 C1 -90.57(5)
Se2 Pd1 Se1 C1 86.08(5)
Cl2 Pd1 Se2 C12 -168.85(5)
Se1 Pd1 Se2 C12 14.44(5)
Cl2 Pd1 Se2 C13 90.55(5)
Se1 Pd1 Se2 C13 -86.16(5)
C7 Se1 C1 C6 133.28(14)
Pd1 Se1 C1 C6 29.21(14)
C7 Se1 C1 C2 -47.93(14)
Pd1 Se1 C1 C2 -152.00(13)
C6 C1 C2 C3 -3.3(3)
Se1 C1 C2 C3 177.98(13)
C1 C2 C3 C4 1.3(3)
C2 C3 C4 C5 1.2(3)
C3 C4 C5 C6 -1.7(3)
C2 C1 C6 C5 2.7(3)
Se1 C1 C6 C5 -178.49(13)
C4 C5 C6 C1 -0.2(3)
C1 Se1 C7 C12 -91.70(14)
Pd1 Se1 C7 C12 9.85(14)
C1 Se1 C7 C8 90.07(14)
Pd1 Se1 C7 C8 -168.37(12)
C12 C7 C8 C9 0.3(2)
Se1 C7 C8 C9 178.56(12)
C7 C8 C9 C10 -0.9(3)
C8 C9 C10 C11 0.7(3)
C9 C10 C11 C12 0.1(3)
C8 C7 C12 C11 0.5(2)
Se1 C7 C12 C11 -177.73(13)
C8 C7 C12 Se2 -179.51(12)
Se1 C7 C12 Se2 2.30(19)
C10 C11 C12 C7 -0.7(2)
C10 C11 C12 Se2 179.29(13)
C13 Se2 C12 C7 88.59(14)
Pd1 Se2 C12 C7 -13.16(14)
C13 Se2 C12 C11 -91.38(14)
Pd1 Se2 C12 C11 166.87(12)
C12 Se2 C13 C14 1.13(15)
Pd1 Se2 C13 C14 105.32(14)
C12 Se2 C13 C18 -178.82(13)
Pd1 Se2 C13 C18 -74.64(13)
C18 C13 C14 C15 0.7(2)
Se2 C13 C14 C15 -179.21(13)
C13 C14 C15 C16 -0.3(3)
C14 C15 C16 C17 -0.4(3)
C15 C16 C17 C18 0.6(3)
C16 C17 C18 C13 -0.2(3)
C14 C13 C18 C17 -0.5(2)
Se2 C13 C18 C17 179.49(12)

loop_
_cod_related_entry_id
_cod_related_entry_database
_cod_related_entry_code
1 ChemSpider 30655337
